data_2224577
loop_
_publ_author_name
'Ren, Yun'
'Zhang, Rufen'
'Shi, Yang'

_publ_section_title
;
 <i>catena</i>-Poly[[trimethyltin(IV)]-\m-cyclohex-3-ene-1-carboxylato]
;
_journal_coeditor_code BX2254
_journal_issue 1
_journal_name_full 'Acta Crystallographica Section E'
_journal_page_first m92
_journal_paper_doi 10.1107/S1600536809054403
_journal_volume 66
_journal_year 2010
_chemical_formula_iupac '[Sn (C H3)3 (C7 H9 O2)]'
_chemical_formula_moiety 'C10 H18 O2 Sn'
_chemical_formula_sum 'C10 H18 O2 Sn'
_chemical_formula_weight 288.93
_chemical_name_systematic
;
<i>catena</i>-Poly[[trimethyltin(IV)]-\m-cyclohex-3-ene-1-carboxylato]
;
_space_group_IT_number 14
_symmetry_cell_setting monoclinic
_symmetry_space_group_name_Hall '-P 2yn'
_symmetry_space_group_name_H-M 'P 1 21/n 1'
_atom_sites_solution_hydrogens geom
_atom_sites_solution_primary direct
_atom_sites_solution_secondary difmap
_audit_creation_method SHELXL-97
_cell_angle_alpha 90.00
_cell_angle_beta 112.148(2)
_cell_angle_gamma 90.00
_cell_formula_units_Z 4
_cell_length_a 11.3022(15)
_cell_length_b 9.8469(14)
_cell_length_c 12.1468(18)
_cell_measurement_reflns_used 2901
_cell_measurement_temperature 298(2)
_cell_measurement_theta_max 25.735
_cell_measurement_theta_min 2.749
_cell_volume 1252.1(3)
_computing_cell_refinement 'SAINT (Siemens, 1996)'
_computing_data_collection 'SMART (Siemens, 1996)'
_computing_data_reduction 'SAINT (Siemens, 1996)'
_computing_molecular_graphics 'SHELXTL (Sheldrick, 2008)'
_computing_publication_material 'SHELXTL (Sheldrick, 2008)'
_computing_structure_refinement 'SHELXL97 (Sheldrick, 2008)'
_computing_structure_solution 'SHELXS97 (Sheldrick, 2008)'
_diffrn_ambient_temperature 298(2)
_diffrn_measured_fraction_theta_full 0.995
_diffrn_measured_fraction_theta_max 0.995
_diffrn_measurement_device_type 'Siemens SMART CCD area-detector'
_diffrn_measurement_method '\f and \w scans'
_diffrn_radiation_monochromator graphite
_diffrn_radiation_source 'fine-focus sealed tube'
_diffrn_radiation_type MoK\a
_diffrn_radiation_wavelength 0.71073
_diffrn_reflns_av_R_equivalents 0.0326
_diffrn_reflns_av_sigmaI/netI 0.0366
_diffrn_reflns_limit_h_max 13
_diffrn_reflns_limit_h_min -13
_diffrn_reflns_limit_k_max 11
_diffrn_reflns_limit_k_min -10
_diffrn_reflns_limit_l_max 9
_diffrn_reflns_limit_l_min -14
_diffrn_reflns_number 6095
_diffrn_reflns_theta_full 25.01
_diffrn_reflns_theta_max 25.01
_diffrn_reflns_theta_min 2.10
_exptl_absorpt_coefficient_mu 2.013
_exptl_absorpt_correction_T_max 0.5563
_exptl_absorpt_correction_T_min 0.4644
_exptl_absorpt_correction_type multi-scan
_exptl_absorpt_process_details '(SADABS; Sheldrick, 1996)'
_exptl_crystal_colour colourless
_exptl_crystal_density_diffrn 1.533
_exptl_crystal_density_method 'not measured'
_exptl_crystal_description block
_exptl_crystal_F_000 576
_exptl_crystal_size_max 0.45
_exptl_crystal_size_mid 0.36
_exptl_crystal_size_min 0.33
_refine_diff_density_max 1.526
_refine_diff_density_min -0.488
_refine_ls_extinction_method none
_refine_ls_goodness_of_fit_ref 1.075
_refine_ls_hydrogen_treatment constr
_refine_ls_matrix_type full
_refine_ls_number_parameters 118
_refine_ls_number_reflns 2193
_refine_ls_number_restraints 0
_refine_ls_restrained_S_all 1.075
_refine_ls_R_factor_all 0.0529
_refine_ls_R_factor_gt 0.0347
_refine_ls_shift/su_max 0.001
_refine_ls_shift/su_mean 0.000
_refine_ls_structure_factor_coef Fsqd
_refine_ls_weighting_details 'calc w=1/[\s^2^(Fo^2^)+(0.0436P)^2^+2.3141P] where P=(Fo^2^+2Fc^2^)/3'
_refine_ls_weighting_scheme calc
_refine_ls_wR_factor_gt 0.0835
_refine_ls_wR_factor_ref 0.1007
_reflns_number_gt 1669
_reflns_number_total 2193
_reflns_threshold_expression I>2sigma(I)
_cod_data_source_file bx2254.cif
_cod_data_source_block I
_cod_original_sg_symbol_H-M 'P 21/n'
_cod_database_code 2224577
_cod_database_fobs_code 2224577

loop_
_symmetry_equiv_pos_as_xyz
'x, y, z'
'-x+1/2, y+1/2, -z+1/2'
'-x, -y, -z'
'x-1/2, -y-1/2, z-1/2'

loop_
_atom_site_type_symbol
_atom_site_label
_atom_site_fract_x
_atom_site_fract_y
_atom_site_fract_z
_atom_site_U_iso_or_equiv
_atom_site_adp_type
_atom_site_calc_flag
_atom_site_refinement_flags
_atom_site_occupancy
_atom_site_disorder_assembly
_atom_site_disorder_group
Sn Sn1 0.17568(3) 0.09824(4) 0.23917(3) 0.04584(17) Uani d . 1 . .
O O1 0.3014(4) 0.2882(4) 0.2205(5) 0.0699(12) Uani d . 1 . .
O O2 0.4496(4) 0.4411(4) 0.2415(4) 0.0652(12) Uani d . 1 . .
C C1 0.4091(6) 0.3183(6) 0.2231(6) 0.0574(15) Uani d . 1 . .
C C2 0.4961(6) 0.2138(7) 0.2052(7) 0.0694(18) Uani d . 1 . .
H H2 0.4529 0.1255 0.1915 0.083 Uiso calc R 1 . .
C C3 0.5310(8) 0.2458(9) 0.1026(8) 0.101(3) Uani d . 1 . .
H H3A 0.4539 0.2451 0.0313 0.121 Uiso calc R 1 . .
H H3B 0.5654 0.3373 0.1125 0.121 Uiso calc R 1 . .
C C4 0.6246(10) 0.1532(11) 0.0847(10) 0.118(3) Uani d . 1 . .
H H4 0.6277 0.1437 0.0097 0.142 Uiso calc R 1 . .
C C5 0.7028(9) 0.0848(9) 0.1741(10) 0.098(3) Uani d . 1 . .
H H5 0.7612 0.0275 0.1603 0.118 Uiso calc R 1 . .
C C6 0.7047(9) 0.0922(9) 0.2906(10) 0.104(3) Uani d . 1 . .
H H6A 0.7920 0.1077 0.3449 0.125 Uiso calc R 1 . .
H H6B 0.6781 0.0051 0.3106 0.125 Uiso calc R 1 . .
C C7 0.6205(7) 0.2020(9) 0.3105(8) 0.091(2) Uani d . 1 . .
H H7A 0.6032 0.1806 0.3809 0.109 Uiso calc R 1 . .
H H7B 0.6650 0.2883 0.3236 0.109 Uiso calc R 1 . .
C C8 0.1852(7) 0.0177(7) 0.0817(6) 0.0684(18) Uani d . 1 . .
H H8A 0.2669 -0.0244 0.0994 0.103 Uiso calc R 1 . .
H H8B 0.1742 0.0896 0.0253 0.103 Uiso calc R 1 . .
H H8C 0.1189 -0.0486 0.0489 0.103 Uiso calc R 1 . .
C C9 0.0327(6) 0.2468(6) 0.2198(7) 0.072(2) Uani d . 1 . .
H H9A 0.0032 0.2384 0.2840 0.109 Uiso calc R 1 . .
H H9B -0.0375 0.2333 0.1456 0.109 Uiso calc R 1 . .
H H9C 0.0679 0.3358 0.2212 0.109 Uiso calc R 1 . .
C C10 0.3183(7) 0.0735(7) 0.4101(6) 0.075(2) Uani d . 1 . .
H H10A 0.3965 0.0455 0.4031 0.113 Uiso calc R 1 . .
H H10B 0.2917 0.0057 0.4528 0.113 Uiso calc R 1 . .
H H10C 0.3315 0.1581 0.4523 0.113 Uiso calc R 1 . .

loop_
_atom_site_aniso_label
_atom_site_aniso_U_11
_atom_site_aniso_U_22
_atom_site_aniso_U_33
_atom_site_aniso_U_12
_atom_site_aniso_U_13
_atom_site_aniso_U_23
Sn1 0.0474(3) 0.0394(2) 0.0517(3) 0.00229(17) 0.01983(19) 0.00063(18)
O1 0.065(3) 0.049(2) 0.105(4) -0.003(2) 0.043(3) -0.001(3)
O2 0.063(3) 0.046(2) 0.102(4) -0.0029(19) 0.048(3) -0.007(2)
C1 0.063(4) 0.046(3) 0.070(4) 0.004(3) 0.032(3) 0.003(3)
C2 0.066(4) 0.053(4) 0.098(5) 0.005(3) 0.041(4) -0.009(4)
C3 0.114(6) 0.101(6) 0.110(7) 0.027(5) 0.068(6) -0.007(5)
C4 0.129(8) 0.132(8) 0.110(8) 0.048(7) 0.065(7) -0.001(7)
C5 0.090(6) 0.092(6) 0.123(8) 0.026(5) 0.054(6) -0.011(6)
C6 0.097(6) 0.092(6) 0.121(8) 0.033(5) 0.039(6) 0.008(6)
C7 0.085(5) 0.087(6) 0.103(6) 0.021(5) 0.040(5) 0.005(5)
C8 0.077(4) 0.073(4) 0.059(4) -0.006(4) 0.030(4) -0.006(4)
C9 0.061(4) 0.049(3) 0.111(6) 0.012(3) 0.036(4) 0.016(4)
C10 0.079(5) 0.080(5) 0.054(4) 0.002(4) 0.009(4) 0.006(4)

loop_
_atom_type_symbol
_atom_type_description
_atom_type_scat_dispersion_real
_atom_type_scat_dispersion_imag
_atom_type_scat_source
C C 0.0033 0.0016 'International Tables Vol C Tables 4.2.6.8 and 6.1.1.4'
H H 0.0000 0.0000 'International Tables Vol C Tables 4.2.6.8 and 6.1.1.4'
N N 0.0061 0.0033 'International Tables Vol C Tables 4.2.6.8 and 6.1.1.4'
O O 0.0106 0.0060 'International Tables Vol C Tables 4.2.6.8 and 6.1.1.4'
Sn Sn -0.6537 1.4246 'International Tables Vol C Tables 4.2.6.8 and 6.1.1.4'

loop_
_geom_angle_atom_site_label_1
_geom_angle_atom_site_label_2
_geom_angle_atom_site_label_3
_geom_angle_site_symmetry_1
_geom_angle_site_symmetry_3
_geom_angle
_geom_angle_publ_flag
C10 Sn1 C8 . . 124.6(3) ?
C10 Sn1 C9 . . 117.1(3) ?
C8 Sn1 C9 . . 117.0(3) ?
C10 Sn1 O2 . 2_545 95.7(2) ?
C8 Sn1 O2 . 2_545 95.1(2) ?
C9 Sn1 O2 . 2_545 90.2(2) ?
C10 Sn1 O1 . . 85.6(2) ?
C8 Sn1 O1 . . 88.4(2) ?
C9 Sn1 O1 . . 84.6(2) ?
O2 Sn1 O1 2_545 . 174.62(14) ?
C1 O1 Sn1 . . 142.2(4) ?
C1 O2 Sn1 . 2 119.1(4) ?
O1 C1 O2 . . 120.8(5) ?
O1 C1 C2 . . 121.6(6) ?
O2 C1 C2 . . 117.6(5) ?
C3 C2 C1 . . 112.1(6) ?
C3 C2 C7 . . 105.8(6) ?
C1 C2 C7 . . 112.6(6) ?
C3 C2 H2 . . 108.8 ?
C1 C2 H2 . . 108.8 ?
C7 C2 H2 . . 108.8 ?
C4 C3 C2 . . 115.3(8) ?
C4 C3 H3A . . 108.4 ?
C2 C3 H3A . . 108.4 ?
C4 C3 H3B . . 108.4 ?
C2 C3 H3B . . 108.4 ?
H3A C3 H3B . . 107.5 ?
C5 C4 C3 . . 119.8(9) ?
C5 C4 H4 . . 120.1 ?
C3 C4 H4 . . 120.1 ?
C4 C5 C6 . . 124.1(8) ?
C4 C5 H5 . . 118.0 ?
C6 C5 H5 . . 118.0 ?
C5 C6 C7 . . 115.0(8) ?
C5 C6 H6A . . 108.5 ?
C7 C6 H6A . . 108.5 ?
C5 C6 H6B . . 108.5 ?
C7 C6 H6B . . 108.5 ?
H6A C6 H6B . . 107.5 ?
C2 C7 C6 . . 111.1(7) ?
C2 C7 H7A . . 109.4 ?
C6 C7 H7A . . 109.4 ?
C2 C7 H7B . . 109.4 ?
C6 C7 H7B . . 109.4 ?
H7A C7 H7B . . 108.0 ?
Sn1 C8 H8A . . 109.5 ?
Sn1 C8 H8B . . 109.5 ?
H8A C8 H8B . . 109.5 ?
Sn1 C8 H8C . . 109.5 ?
H8A C8 H8C . . 109.5 ?
H8B C8 H8C . . 109.5 ?
Sn1 C9 H9A . . 109.5 ?
Sn1 C9 H9B . . 109.5 ?
H9A C9 H9B . . 109.5 ?
Sn1 C9 H9C . . 109.5 ?
H9A C9 H9C . . 109.5 ?
H9B C9 H9C . . 109.5 ?
Sn1 C10 H10A . . 109.5 ?
Sn1 C10 H10B . . 109.5 ?
H10A C10 H10B . . 109.5 ?
Sn1 C10 H10C . . 109.5 ?
H10A C10 H10C . . 109.5 ?
H10B C10 H10C . . 109.5 ?

loop_
_geom_bond_atom_site_label_1
_geom_bond_atom_site_label_2
_geom_bond_site_symmetry_2
_geom_bond_distance
_geom_bond_publ_flag
Sn1 C10 . 2.108(7) ?
Sn1 C8 . 2.110(6) ?
Sn1 C9 . 2.126(6) ?
Sn1 O2 2_545 2.169(4) ?
Sn1 O1 . 2.411(4) ?
O1 C1 . 1.241(7) ?
O2 C1 . 1.282(7) ?
O2 Sn1 2 2.169(4) ?
C1 C2 . 1.495(8) ?
C2 C3 . 1.475(10) ?
C2 C7 . 1.506(10) ?
C2 H2 . 0.9800 ?
C3 C4 . 1.474(11) ?
C3 H3A . 0.9700 ?
C3 H3B . 0.9700 ?
C4 C5 . 1.300(13) ?
C4 H4 . 0.9300 ?
C5 C6 . 1.408(14) ?
C5 H5 . 0.9300 ?
C6 C7 . 1.519(11) ?
C6 H6A . 0.9700 ?
C6 H6B . 0.9700 ?
C7 H7A . 0.9700 ?
C7 H7B . 0.9700 ?
C8 H8A . 0.9600 ?
C8 H8B . 0.9600 ?
C8 H8C . 0.9600 ?
C9 H9A . 0.9600 ?
C9 H9B . 0.9600 ?
C9 H9C . 0.9600 ?
C10 H10A . 0.9600 ?
C10 H10B . 0.9600 ?
C10 H10C . 0.9600 ?

loop_
_geom_hbond_atom_site_label_D
_geom_hbond_atom_site_label_H
_geom_hbond_atom_site_label_A
_geom_hbond_site_symmetry_A
_geom_hbond_distance_DH
_geom_hbond_distance_HA
_geom_hbond_distance_DA
_geom_hbond_angle_DHA
C3 H3B O2 . 0.97 2.60 2.926(10) 100
